data_4123032
loop_
_publ_author_name
'Elias, Joseph S.'
'Risch, Marcel'
'Giordano, Livia'
'Mansour, Azzam N.'
'Shao-Horn, Yang'

_publ_section_title
;
 Structure, Bonding, and Catalytic Activity of Monodisperse,
 Transition-Metal-Substituted CeO2 Nanoparticles.
;
_journal_name_full 'Journal of the American Chemical Society'
_journal_page_first 141126140831004
_journal_paper_doi 10.1021/ja509214d
_journal_year 2014
_chemical_formula_sum 'C23 H24 Ce Co N4 O14'
_chemical_formula_weight 779.51
_chemical_name_systematic
; 
 ? 
;
_space_group_IT_number 14
_symmetry_cell_setting monoclinic
_symmetry_space_group_name_Hall '-P 2yn'
_symmetry_space_group_name_H-M 'P 1 21/n 1'
_atom_sites_solution_hydrogens geom
_atom_sites_solution_primary direct
_atom_sites_solution_secondary difmap
_audit_creation_method SHELXL-97
_cell_angle_alpha 90.00
_cell_angle_beta 100.5600(10)
_cell_angle_gamma 90.00
_cell_formula_units_Z 4
_cell_length_a 10.8661(8)
_cell_length_b 15.5141(11)
_cell_length_c 16.9911(12)
_cell_measurement_temperature 100(2)
_cell_volume 2815.8(3)
_computing_structure_refinement 'SHELXL-97 (Sheldrick, 2008)'
_computing_structure_solution 'SHELXS-97 (Sheldrick, 2008)'
_diffrn_ambient_temperature 100(2)
_diffrn_measured_fraction_theta_full 1.000
_diffrn_measured_fraction_theta_max 1.000
_diffrn_radiation_monochromator graphite
_diffrn_radiation_source 'fine-focus sealed tube'
_diffrn_radiation_type MoK\a
_diffrn_radiation_wavelength 0.71073
_diffrn_reflns_av_R_equivalents 0.0314
_diffrn_reflns_av_sigmaI/netI 0.0161
_diffrn_reflns_limit_h_max 15
_diffrn_reflns_limit_h_min -15
_diffrn_reflns_limit_k_max 22
_diffrn_reflns_limit_k_min -22
_diffrn_reflns_limit_l_max 24
_diffrn_reflns_limit_l_min -24
_diffrn_reflns_number 80297
_diffrn_reflns_theta_full 31.00
_diffrn_reflns_theta_max 31.00
_diffrn_reflns_theta_min 1.79
_exptl_absorpt_coefficient_mu 2.262
_exptl_absorpt_correction_T_max 0.7424
_exptl_absorpt_correction_T_min 0.6360
_exptl_crystal_density_diffrn 1.839
_exptl_crystal_density_method 'not measured'
_exptl_crystal_F_000 1548
_exptl_crystal_size_max 0.22
_exptl_crystal_size_mid 0.15
_exptl_crystal_size_min 0.14
_refine_diff_density_max 3.959
_refine_diff_density_min -0.533
_refine_diff_density_rms 0.111
_refine_ls_extinction_method none
_refine_ls_goodness_of_fit_ref 1.037
_refine_ls_hydrogen_treatment mixed
_refine_ls_matrix_type full
_refine_ls_number_parameters 392
_refine_ls_number_reflns 8990
_refine_ls_number_restraints 0
_refine_ls_restrained_S_all 1.037
_refine_ls_R_factor_all 0.0328
_refine_ls_R_factor_gt 0.0284
_refine_ls_shift/su_max 0.004
_refine_ls_shift/su_mean 0.000
_refine_ls_structure_factor_coef Fsqd
_refine_ls_weighting_details 'calc w=1/[\s^2^(Fo^2^)+(0.0458P)^2^+3.6931P] where P=(Fo^2^+2Fc^2^)/3'
_refine_ls_weighting_scheme calc
_refine_ls_wR_factor_gt 0.0769
_refine_ls_wR_factor_ref 0.0806
_reflns_number_gt 8026
_reflns_number_total 8990
_reflns_threshold_expression >2sigma(I)
_cod_data_source_file ja509214d_si_001.cif
_cod_data_source_block je20121002(1)_5_f
_cod_depositor_comments
;
The following automatic conversions were performed:

'_symmetry_cell_setting' value 'Monoclinic' changed to 'monoclinic'
according to
/home/saulius/struct/COD-crude-data--automatic-downloads/rss-feeds/ACS/lib/dictionaries/cif_core.dic
dictionary named 'cif_core.dic' version 2.4.2 from 2011-04-26.

Automatic conversion script
Id: cif_fix_values 2935 2014-11-11 08:27:57Z andrius 
;
_cod_original_sg_symbol_H-M 'P 2(1)/n'
_cod_database_code 4123032

loop_
_symmetry_equiv_pos_as_xyz
'x, y, z'
'-x+1/2, y+1/2, -z+1/2'
'-x, -y, -z'
'x-1/2, -y-1/2, z-1/2'

loop_
_atom_site_label
_atom_site_type_symbol
_atom_site_fract_x
_atom_site_fract_y
_atom_site_fract_z
_atom_site_U_iso_or_equiv
_atom_site_adp_type
_atom_site_occupancy
_atom_site_symmetry_multiplicity
_atom_site_calc_flag
_atom_site_refinement_flags
Ce Ce 0.722959(10) 0.780388(7) 0.042623(7) 0.01739(4) Uani 1 1 d .
Co Co 0.57124(3) 0.845453(18) 0.187652(16) 0.01684(6) Uani 1 1 d .
N1 N 0.44542(18) 0.79690(13) 0.23976(11) 0.0226(3) Uani 1 1 d .
O1 O 0.56167(14) 0.74491(10) 0.11999(9) 0.0189(3) Uani 1 1 d .
C1 C 0.45066(19) 0.71062(13) 0.08785(13) 0.0187(4) Uani 1 1 d .
N2 N 0.57100(18) 0.94753(12) 0.25206(11) 0.0209(3) Uani 1 1 d .
O2 O 0.70385(13) 0.89285(9) 0.13981(9) 0.0177(3) Uani 1 1 d .
C2 C 0.3470(2) 0.71019(14) 0.12662(13) 0.0204(4) Uani 1 1 d .
O3 O 0.54352(15) 0.67319(11) -0.02167(10) 0.0247(3) Uani 1 1 d .
C3 C 0.2372(2) 0.66574(15) 0.09302(14) 0.0253(4) Uani 1 1 d .
H3 H 0.1680 0.6652 0.1200 0.030 Uiso 1 1 calc R
O4 O 0.92197(15) 0.87955(11) 0.09553(10) 0.0236(3) Uani 1 1 d .
C4 C 0.2292(2) 0.62299(17) 0.02120(15) 0.0289(5) Uani 1 1 d .
H4 H 0.1548 0.5928 -0.0010 0.035 Uiso 1 1 calc R
O5 O 0.53086(14) 0.86815(11) 0.00020(9) 0.0211(3) Uani 1 1 d .
C5 C 0.3303(2) 0.62396(16) -0.01890(14) 0.0266(4) Uani 1 1 d .
H5 H 0.3246 0.5948 -0.0686 0.032 Uiso 1 1 calc R
N3 N 0.73785(19) 0.85080(13) -0.12256(12) 0.0249(4) Uani 1 1 d .
O6 O 0.44610(14) 0.89840(10) 0.10951(9) 0.0207(3) Uani 1 1 d .
C6 C 0.4389(2) 0.66750(14) 0.01376(13) 0.0211(4) Uani 1 1 d .
N4 N 0.88763(18) 0.62534(13) 0.04283(11) 0.0221(3) Uani 1 1 d .
C7 C 0.5508(2) 0.61257(17) -0.08484(15) 0.0292(5) Uani 1 1 d .
H7A H 0.5408 0.5539 -0.0656 0.044 Uiso 1 1 calc R
H7B H 0.6325 0.6178 -0.1012 0.044 Uiso 1 1 calc R
H7C H 0.4842 0.6248 -0.1307 0.044 Uiso 1 1 calc R
O8 O 0.78920(17) 0.88864(12) -0.05861(10) 0.0282(3) Uani 1 1 d .
C8 C 0.3575(2) 0.74641(16) 0.20630(14) 0.0238(4) Uani 1 1 d .
O9 O 0.69398(17) 0.77597(11) -0.11430(11) 0.0275(3) Uani 1 1 d .
C9 C 0.4537(2) 0.81911(18) 0.32468(14) 0.0290(5) Uani 1 1 d .
H9A H 0.5414 0.8134 0.3529 0.035 Uiso 1 1 calc R
H9B H 0.4016 0.7787 0.3496 0.035 Uiso 1 1 calc R
O10 O 0.7322(2) 0.88445(13) -0.18816(11) 0.0373(4) Uani 1 1 d .
C10 C 0.4088(3) 0.91109(18) 0.33312(15) 0.0321(5) Uani 1 1 d .
H10A H 0.4429 0.9323 0.3877 0.039 Uiso 1 1 calc R
H10B H 0.3163 0.9113 0.3263 0.039 Uiso 1 1 calc R
O11 O 0.92180(16) 0.69933(11) 0.02168(11) 0.0270(3) Uani 1 1 d .
C11 C 0.4490(2) 0.97235(17) 0.27173(14) 0.0273(4) Uani 1 1 d .
H11A H 0.3847 0.9720 0.2222 0.033 Uiso 1 1 calc R
H11B H 0.4547 1.0317 0.2934 0.033 Uiso 1 1 calc R
O12 O 0.77411(16) 0.61713(11) 0.04876(11) 0.0280(3) Uani 1 1 d .
C12 C 0.6653(2) 0.99763(14) 0.27341(13) 0.0226(4) Uani 1 1 d .
O13 O 0.96117(18) 0.56544(12) 0.05700(13) 0.0347(4) Uani 1 1 d .
C13 C 0.7860(2) 0.98779(13) 0.24917(13) 0.0207(4) Uani 1 1 d .
O14 O 0.69516(15) 0.79131(10) 0.26684(10) 0.0215(3) Uani 1 1 d .
C14 C 0.79941(19) 0.93541(13) 0.18381(12) 0.0182(3) Uani 1 1 d .
C15 C 0.9178(2) 0.93229(14) 0.16051(13) 0.0208(4) Uani 1 1 d .
O15 O 0.81349(16) 0.73427(11) 0.18241(10) 0.0236(3) Uani 1 1 d .
C16 C 1.0175(2) 0.98036(15) 0.20001(15) 0.0265(4) Uani 1 1 d .
H16 H 1.0964 0.9776 0.1835 0.032 Uiso 1 1 calc R
C17 C 1.0019(2) 1.03315(16) 0.26444(15) 0.0291(5) Uani 1 1 d .
H17 H 1.0704 1.0660 0.2917 0.035 Uiso 1 1 calc R
C18 C 0.8873(2) 1.03767(15) 0.28861(14) 0.0258(4) Uani 1 1 d .
H18 H 0.8768 1.0743 0.3317 0.031 Uiso 1 1 calc R
C19 C 1.0369(2) 0.88017(18) 0.06458(16) 0.0302(5) Uani 1 1 d .
H19A H 1.0561 0.9393 0.0505 0.045 Uiso 1 1 calc R
H19B H 1.0275 0.8436 0.0168 0.045 Uiso 1 1 calc R
H19C H 1.1051 0.8580 0.1054 0.045 Uiso 1 1 calc R
C20 C 0.44625(19) 0.89761(13) 0.03401(12) 0.0190(4) Uani 1 1 d .
C21 C 0.3290(2) 0.93407(16) -0.01662(14) 0.0247(4) Uani 1 1 d .
H21A H 0.3500 0.9608 -0.0648 0.037 Uiso 1 1 calc R
H21B H 0.2927 0.9775 0.0142 0.037 Uiso 1 1 calc R
H21C H 0.2684 0.8876 -0.0322 0.037 Uiso 1 1 calc R
C22 C 0.7870(2) 0.74631(14) 0.25029(13) 0.0218(4) Uani 1 1 d .
C23 C 0.8684(3) 0.70516(17) 0.32101(15) 0.0314(5) Uani 1 1 d .
H23A H 0.8483 0.6437 0.3224 0.047 Uiso 1 1 calc R
H23B H 0.8536 0.7328 0.3703 0.047 Uiso 1 1 calc R
H23C H 0.9565 0.7121 0.3166 0.047 Uiso 1 1 calc R

loop_
_atom_site_aniso_label
_atom_site_aniso_U_11
_atom_site_aniso_U_22
_atom_site_aniso_U_33
_atom_site_aniso_U_23
_atom_site_aniso_U_13
_atom_site_aniso_U_12
Ce 0.01548(6) 0.01985(6) 0.01689(6) -0.00168(4) 0.00314(4) -0.00043(4)
Co 0.01685(12) 0.01915(13) 0.01431(12) 0.00081(9) 0.00233(9) -0.00164(9)
N1 0.0231(9) 0.0276(9) 0.0177(8) 0.0017(7) 0.0055(7) -0.0014(7)
O1 0.0163(6) 0.0206(7) 0.0193(7) -0.0016(5) 0.0016(5) -0.0023(5)
C1 0.0164(8) 0.0182(8) 0.0200(9) 0.0018(7) -0.0001(7) -0.0013(7)
N2 0.0226(8) 0.0235(8) 0.0171(8) 0.0011(6) 0.0051(6) 0.0012(7)
O2 0.0177(6) 0.0190(6) 0.0161(6) -0.0015(5) 0.0020(5) -0.0028(5)
C2 0.0184(9) 0.0208(9) 0.0212(9) 0.0030(7) 0.0017(7) -0.0021(7)
O3 0.0219(7) 0.0279(8) 0.0244(8) -0.0087(6) 0.0044(6) -0.0035(6)
C3 0.0183(9) 0.0284(11) 0.0281(11) 0.0038(9) 0.0017(8) -0.0049(8)
O4 0.0187(7) 0.0282(8) 0.0255(8) -0.0052(6) 0.0079(6) -0.0054(6)
C4 0.0225(10) 0.0321(12) 0.0303(11) -0.0003(10) 0.0001(8) -0.0088(9)
O5 0.0201(7) 0.0249(7) 0.0184(7) -0.0001(6) 0.0036(5) 0.0010(6)
C5 0.0244(10) 0.0282(11) 0.0254(10) -0.0040(9) -0.0004(8) -0.0063(9)
N3 0.0254(9) 0.0290(9) 0.0213(8) 0.0007(7) 0.0069(7) 0.0072(7)
O6 0.0199(7) 0.0246(7) 0.0175(7) -0.0002(5) 0.0034(5) 0.0002(6)
C6 0.0191(9) 0.0209(9) 0.0227(9) -0.0014(7) 0.0019(7) -0.0016(7)
N4 0.0215(8) 0.0242(8) 0.0202(8) -0.0017(7) 0.0031(6) 0.0017(7)
C7 0.0308(11) 0.0306(12) 0.0263(11) -0.0105(9) 0.0052(9) -0.0018(9)
O8 0.0330(9) 0.0292(8) 0.0231(7) -0.0024(6) 0.0068(7) -0.0020(7)
C8 0.0210(9) 0.0282(10) 0.0230(10) 0.0033(8) 0.0062(8) -0.0025(8)
O9 0.0281(8) 0.0301(9) 0.0239(8) -0.0034(6) 0.0038(6) -0.0009(6)
C9 0.0313(11) 0.0390(13) 0.0180(9) -0.0005(9) 0.0081(8) -0.0072(10)
O10 0.0507(12) 0.0377(10) 0.0246(8) 0.0054(7) 0.0100(8) 0.0098(9)
C10 0.0335(12) 0.0397(13) 0.0264(11) -0.0072(10) 0.0145(9) -0.0054(10)
O11 0.0248(8) 0.0270(8) 0.0317(9) 0.0039(7) 0.0117(7) 0.0015(6)
C11 0.0249(10) 0.0336(12) 0.0249(10) -0.0050(9) 0.0081(8) 0.0051(9)
O12 0.0214(8) 0.0267(8) 0.0362(9) -0.0014(7) 0.0059(7) -0.0017(6)
C12 0.0294(11) 0.0204(9) 0.0173(9) 0.0012(7) 0.0026(8) 0.0027(8)
O13 0.0288(9) 0.0289(9) 0.0464(11) 0.0047(8) 0.0072(8) 0.0079(7)
C13 0.0239(9) 0.0173(8) 0.0197(9) 0.0003(7) 0.0011(7) -0.0014(7)
O14 0.0223(7) 0.0211(7) 0.0198(7) 0.0007(5) 0.0007(6) -0.0009(6)
C14 0.0191(8) 0.0160(8) 0.0187(8) 0.0009(7) 0.0010(7) -0.0019(7)
C15 0.0206(9) 0.0201(9) 0.0210(9) 0.0004(7) 0.0020(7) -0.0026(7)
O15 0.0215(7) 0.0267(8) 0.0215(7) 0.0002(6) 0.0005(6) 0.0009(6)
C16 0.0211(10) 0.0249(10) 0.0325(11) -0.0021(9) 0.0028(8) -0.0060(8)
C17 0.0288(11) 0.0239(10) 0.0323(12) -0.0041(9) -0.0007(9) -0.0084(9)
C18 0.0316(11) 0.0196(9) 0.0238(10) -0.0030(8) -0.0011(8) -0.0055(8)
C19 0.0206(10) 0.0345(12) 0.0382(13) -0.0063(10) 0.0124(9) -0.0056(9)
C20 0.0191(9) 0.0188(9) 0.0188(9) 0.0011(7) 0.0027(7) -0.0016(7)
C21 0.0219(10) 0.0279(10) 0.0224(10) 0.0009(8) -0.0008(8) 0.0035(8)
C22 0.0220(9) 0.0191(9) 0.0223(9) 0.0009(8) -0.0016(7) -0.0033(8)
C23 0.0376(13) 0.0299(12) 0.0232(11) 0.0017(9) -0.0039(9) 0.0046(10)

loop_
_atom_type_symbol
_atom_type_description
_atom_type_scat_dispersion_real
_atom_type_scat_dispersion_imag
_atom_type_scat_source
C C 0.0033 0.0016 'International Tables Vol C Tables 4.2.6.8 and 6.1.1.4'
H H 0.0000 0.0000 'International Tables Vol C Tables 4.2.6.8 and 6.1.1.4'
N N 0.0061 0.0033 'International Tables Vol C Tables 4.2.6.8 and 6.1.1.4'
O O 0.0106 0.0060 'International Tables Vol C Tables 4.2.6.8 and 6.1.1.4'
Co Co 0.3494 0.9721 'International Tables Vol C Tables 4.2.6.8 and 6.1.1.4'
Ce Ce -0.2486 2.6331 'International Tables Vol C Tables 4.2.6.8 and 6.1.1.4'

loop_
_geom_angle_atom_site_label_1
_geom_angle_atom_site_label_2
_geom_angle_atom_site_label_3
_geom_angle
O2 Ce O1 68.75(5)
O2 Ce O5 68.47(5)
O1 Ce O5 68.38(5)
O2 Ce O15 68.23(5)
O1 Ce O15 67.68(5)
O5 Ce O15 126.50(5)
O2 Ce O11 128.30(5)
O1 Ce O11 131.84(5)
O5 Ce O11 155.07(5)
O15 Ce O11 78.35(6)
O2 Ce O12 135.79(5)
O1 Ce O12 85.86(5)
O5 Ce O12 135.20(5)
O15 Ce O12 68.79(6)
O11 Ce O12 49.48(5)
O2 Ce O8 93.10(5)
O1 Ce O8 144.72(6)
O5 Ce O8 76.93(5)
O15 Ce O8 134.80(6)
O11 Ce O8 83.29(6)
O12 Ce O8 125.11(6)
O2 Ce O9 134.18(5)
O1 Ce O9 125.22(5)
O5 Ce O9 77.41(5)
O15 Ce O9 155.31(6)
O11 Ce O9 78.17(6)
O12 Ce O9 90.02(6)
O8 Ce O9 48.80(5)
O2 Ce O3 125.64(5)
O1 Ce O3 62.09(5)
O5 Ce O3 73.02(5)
O15 Ce O3 110.14(5)
O11 Ce O3 102.09(6)
O12 Ce O3 62.48(5)
O8 Ce O3 113.96(5)
O9 Ce O3 67.79(5)
O2 Ce O4 61.57(5)
O1 Ce O4 124.46(5)
O5 Ce O4 111.53(6)
O15 Ce O4 72.07(5)
O11 Ce O4 71.37(5)
O12 Ce O4 113.26(5)
O8 Ce O4 62.95(5)
O9 Ce O4 107.19(5)
O3 Ce O4 172.77(5)
O2 Ce N4 134.32(5)
O1 Ce N4 107.82(5)
O5 Ce N4 155.40(5)
O15 Ce N4 68.83(5)
O11 Ce N4 25.09(5)
O12 Ce N4 24.76(5)
O8 Ce N4 106.36(6)
O9 Ce N4 86.60(5)
O3 Ce N4 83.71(5)
O4 Ce N4 90.89(5)
O2 Ce Co 34.33(3)
O1 Ce Co 34.42(4)
O5 Ce Co 63.22(4)
O15 Ce Co 63.28(4)
O11 Ce Co 141.54(4)
O12 Ce Co 113.23(4)
O8 Ce Co 121.59(4)
O9 Ce Co 140.18(4)
O3 Ce Co 93.91(4)
O4 Ce Co 93.20(3)
N4 Ce Co 127.81(4)
O6 Co N1 90.75(8)
O6 Co O14 179.15(7)
N1 Co O14 88.41(8)
O6 Co O2 92.00(6)
N1 Co O2 177.18(7)
O14 Co O2 88.85(7)
O6 Co N2 88.07(7)
N1 Co N2 89.16(8)
O14 Co N2 92.03(7)
O2 Co N2 90.28(7)
O6 Co O1 88.83(7)
N1 Co O1 89.56(8)
O14 Co O1 91.05(7)
O2 Co O1 91.14(6)
N2 Co O1 176.64(7)
O6 Co Ce 90.11(5)
N1 Co Ce 135.13(6)
O14 Co Ce 90.41(5)
O2 Co Ce 45.54(4)
N2 Co Ce 135.70(6)
O1 Co Ce 45.61(5)
C8 N1 C9 118.9(2)
C8 N1 Co 124.85(16)
C9 N1 Co 116.20(15)
C1 O1 Co 120.68(13)
C1 O1 Ce 123.52(13)
Co O1 Ce 99.97(6)
O1 C1 C2 123.35(19)
O1 C1 C6 118.67(19)
C2 C1 C6 117.84(19)
C12 N2 C11 118.8(2)
C12 N2 Co 125.04(16)
C11 N2 Co 115.98(15)
C14 O2 Co 121.13(13)
C14 O2 Ce 125.34(13)
Co O2 Ce 100.13(6)
C1 C2 C3 120.4(2)
C1 C2 C8 120.20(19)
C3 C2 C8 119.0(2)
C6 O3 C7 116.40(18)
C6 O3 Ce 117.61(12)
C7 O3 Ce 125.58(14)
C4 C3 C2 120.5(2)
C15 O4 C19 116.44(18)
C15 O4 Ce 117.83(12)
C19 O4 Ce 125.66(14)
C3 C4 C5 120.0(2)
C20 O5 Ce 135.47(14)
C6 C5 C4 120.0(2)
O10 N3 O8 121.5(2)
O10 N3 O9 122.2(2)
O8 N3 O9 116.22(19)
C20 O6 Co 124.16(14)
O3 C6 C5 124.4(2)
O3 C6 C1 114.26(18)
C5 C6 C1 121.3(2)
O13 N4 O12 121.4(2)
O13 N4 O11 121.7(2)
O12 N4 O11 116.85(18)
O13 N4 Ce 168.62(16)
O12 N4 Ce 59.29(11)
O11 N4 Ce 58.88(11)
N3 O8 Ce 97.82(13)
N1 C8 C2 125.0(2)
N3 O9 Ce 96.35(13)
N1 C9 C10 110.4(2)
C9 C10 C11 112.38(19)
N4 O11 Ce 96.04(12)
N2 C11 C10 111.8(2)
N4 O12 Ce 95.95(13)
N2 C12 C13 124.8(2)
C14 C13 C18 120.5(2)
C14 C13 C12 121.00(19)
C18 C13 C12 118.3(2)
C22 O14 Co 123.82(15)
O2 C14 C13 123.01(19)
O2 C14 C15 118.65(18)
C13 C14 C15 118.21(19)
O4 C15 C16 124.7(2)
O4 C15 C14 114.12(18)
C16 C15 C14 121.1(2)
C22 O15 Ce 135.59(15)
C15 C16 C17 119.8(2)
C18 C17 C16 120.4(2)
C17 C18 C13 119.9(2)
O5 C20 O6 126.6(2)
O5 C20 C21 119.17(19)
O6 C20 C21 114.23(19)
O15 C22 O14 126.8(2)
O15 C22 C23 118.3(2)
O14 C22 C23 115.0(2)

loop_
_geom_bond_atom_site_label_1
_geom_bond_atom_site_label_2
_geom_bond_distance
Ce O2 2.4372(15)
Ce O1 2.4386(15)
Ce O5 2.4858(16)
Ce O15 2.5030(16)
Ce O11 2.5804(17)
Ce O12 2.5910(18)
Ce O8 2.5982(18)
Ce O9 2.6278(18)
Ce O3 2.6420(16)
Ce O4 2.6718(16)
Ce N4 2.9975(19)
Ce Co 3.3613(3)
Co O6 1.9039(16)
Co N1 1.9142(19)
Co O14 1.9144(16)
Co O2 1.9255(15)
Co N2 1.9252(19)
Co O1 1.9292(16)
N1 C8 1.284(3)
N1 C9 1.470(3)
O1 C1 1.340(2)
C1 C2 1.405(3)
C1 C6 1.411(3)
N2 C12 1.285(3)
N2 C11 1.476(3)
O2 C14 1.337(2)
C2 C3 1.406(3)
C2 C8 1.451(3)
O3 C6 1.383(3)
O3 C7 1.440(3)
C3 C4 1.378(4)
O4 C15 1.381(3)
O4 C19 1.441(3)
C4 C5 1.395(4)
O5 C20 1.256(3)
C5 C6 1.385(3)
N3 O10 1.222(3)
N3 O8 1.271(3)
N3 O9 1.272(3)
O6 C20 1.283(3)
N4 O13 1.221(3)
N4 O12 1.262(2)
N4 O11 1.278(3)
C9 C10 1.523(4)
C10 C11 1.533(4)
C12 C13 1.452(3)
C13 C14 1.405(3)
C13 C18 1.411(3)
O14 C22 1.291(3)
C14 C15 1.415(3)
C15 C16 1.383(3)
O15 C22 1.253(3)
C16 C17 1.402(3)
C17 C18 1.382(4)
C20 C21 1.510(3)
C22 C23 1.498(3)
